data_7115201
loop_
_publ_author_name
'Chen, Ching-Yeh'
'Chu, Peter P.'
'Lii, Kwang-Hwa'
'Lii, Kwang-Hwa'

_publ_section_title
;
 Synthesis, crystal structure and 71Ga MAS NMR spectroscopy of a novel
 gallium phosphatooxalate: [Ga5(OH)2(C10H9N2)(C2O4)(PO4)4]&#x00B7;2H2O
;
_journal_issue 16
_journal_name_full 'Chemical Communications'
_journal_page_first 1473
_journal_paper_doi 10.1039/a903213d
_journal_year 1999
_chemical_formula_moiety '[Ga5(OH)2(C10H9N2)(C2O4)(PO4)4].2H2O'
_chemical_formula_sum 'C12 H15 Ga5 N2 O24 P4'
_chemical_formula_weight 1043.74
_chemical_name_systematic
; 
 ? 
;
_space_group_IT_number 15
_symmetry_cell_setting 1
_symmetry_space_group_name_Hall '-C 2yc'
_symmetry_space_group_name_H-M 'C 1 2/c 1'
_atom_sites_solution_hydrogens geom
_atom_sites_solution_primary direct
_atom_sites_solution_secondary difmap
_audit_creation_method SHELXL-97
_cell_angle_alpha 90.00
_cell_angle_beta 90.8670(10)
_cell_angle_gamma 90.00
_cell_formula_units_Z 4
_cell_length_a 18.3430(2)
_cell_length_b 15.9372(4)
_cell_length_c 9.1019(2)
_cell_measurement_reflns_used 3782
_cell_measurement_temperature 293(2)
_cell_volume 2660.51(9)
_computing_molecular_graphics ATOMS
_computing_structure_refinement 'SHELXL-97 (Sheldrick, 1997)'
_computing_structure_solution 'SHELXS-97 (Sheldrick, 1990)'
_diffrn_ambient_temperature 293(2)
_diffrn_measured_fraction_theta_full 0.911
_diffrn_measured_fraction_theta_max 0.911
_diffrn_measurement_device_type 'Siemens Smart CCD'
_diffrn_radiation_monochromator graphite
_diffrn_radiation_source 'fine-focus sealed tube'
_diffrn_radiation_type MoK\a
_diffrn_radiation_wavelength 0.71073
_diffrn_reflns_av_R_equivalents 0.0466
_diffrn_reflns_av_sigmaI/netI 0.0636
_diffrn_reflns_limit_h_max 23
_diffrn_reflns_limit_h_min -19
_diffrn_reflns_limit_k_max 21
_diffrn_reflns_limit_k_min -20
_diffrn_reflns_limit_l_max 12
_diffrn_reflns_limit_l_min -11
_diffrn_reflns_number 7595
_diffrn_reflns_theta_full 27.95
_diffrn_reflns_theta_max 27.95
_diffrn_reflns_theta_min 1.69
_exptl_absorpt_coefficient_mu 5.353
_exptl_absorpt_correction_T_max 0.942
_exptl_absorpt_correction_T_min 0.826
_exptl_crystal_colour 'pale yellow'
_exptl_crystal_density_diffrn 2.606
_exptl_crystal_density_meas ?
_exptl_crystal_density_method 'not measured'
_exptl_crystal_description plate
_exptl_crystal_F_000 2032
_exptl_crystal_size_max 0.135
_exptl_crystal_size_mid 0.045
_exptl_crystal_size_min 0.009
_refine_diff_density_max 0.786
_refine_diff_density_min -0.970
_refine_diff_density_rms 0.170
_refine_ls_extinction_coef 0.00099(11)
_refine_ls_extinction_expression Fc^*^=kFc[1+0.001xFc^2^\l^3^/sin(2\q)]^-1/4^
_refine_ls_extinction_method SHELXL
_refine_ls_goodness_of_fit_ref 1.072
_refine_ls_hydrogen_treatment mixed
_refine_ls_matrix_type full
_refine_ls_number_parameters 240
_refine_ls_number_reflns 2902
_refine_ls_number_restraints 0
_refine_ls_restrained_S_all 1.072
_refine_ls_R_factor_all 0.0682
_refine_ls_R_factor_gt 0.0410
_refine_ls_shift/su_max 0.001
_refine_ls_shift/su_mean 0.000
_refine_ls_structure_factor_coef Fsqd
_refine_ls_weighting_details 'calc w=1/[\s^2^(Fo^2^)+(0.0313P)^2^+12.5437P] where P=(Fo^2^+2Fc^2^)/3'
_refine_ls_weighting_scheme calc
_refine_ls_wR_factor_gt 0.0806
_refine_ls_wR_factor_ref 0.0921
_reflns_number_gt 2187
_reflns_number_total 2902
_reflns_threshold_expression >2sigma(I)
_cod_data_source_file 903213d.txt
_cod_data_source_block Ga5
_cod_depositor_comments
;
The following automatic conversions were performed:

'_exptl_crystal_density_meas' value 'not measured' was changed to '?'
- the value is perceived as not measured.

Automatic conversion script
Id: cif_fix_values 3008 2015-01-20 13:52:24Z robertas 
;
_cod_original_sg_symbol_H-M C2/c
_cod_database_code 7115201

loop_
_symmetry_equiv_pos_as_xyz
'x, y, z'
'-x, y, -z+1/2'
'x+1/2, y+1/2, z'
'-x+1/2, y+1/2, -z+1/2'
'-x, -y, -z'
'x, -y, z-1/2'
'-x+1/2, -y+1/2, -z'
'x+1/2, -y+1/2, z-1/2'

loop_
_atom_site_label
_atom_site_type_symbol
_atom_site_fract_x
_atom_site_fract_y
_atom_site_fract_z
_atom_site_U_iso_or_equiv
_atom_site_adp_type
_atom_site_occupancy
_atom_site_symmetry_multiplicity
_atom_site_calc_flag
_atom_site_refinement_flags
Ga1 Ga 0.17104(3) 0.12924(3) 0.62122(6) 0.01103(16) Uani 1 1 d .
Ga2 Ga 0.26569(3) -0.11707(3) 0.57565(6) 0.01127(16) Uani 1 1 d .
Ga3 Ga 0.0000 0.19459(5) 0.7500 0.0157(2) Uani 1 2 d S
P1 P 0.22301(8) 0.02086(8) 0.34708(15) 0.0112(3) Uani 1 1 d .
P2 P 0.14607(7) -0.22161(8) 0.42752(15) 0.0115(3) Uani 1 1 d .
O1 O 0.2752(2) -0.0325(2) 0.4432(4) 0.0164(8) Uani 1 1 d .
O2 O 0.1670(2) 0.0662(2) 0.4401(4) 0.0170(8) Uani 1 1 d .
O3 O 0.2727(2) 0.0833(2) 0.2667(4) 0.0159(8) Uani 1 1 d .
O4 O 0.1821(2) -0.0302(2) 0.2330(4) 0.0179(8) Uani 1 1 d .
O5 O 0.1783(2) -0.1706(2) 0.5571(4) 0.0176(8) Uani 1 1 d .
O6 O 0.1565(2) -0.3156(2) 0.4629(4) 0.0168(8) Uani 1 1 d .
O7 O 0.0654(2) -0.2017(2) 0.4194(4) 0.0171(8) Uani 1 1 d .
O8 O 0.1861(2) -0.2023(2) 0.2874(4) 0.0191(9) Uani 1 1 d .
O9 O 0.1564(2) 0.2370(2) 0.4999(4) 0.0159(8) Uani 1 1 d .
O10 O 0.22269(19) 0.3438(2) 0.4154(4) 0.0150(8) Uani 1 1 d .
O11 O 0.0655(2) 0.1320(3) 0.6393(4) 0.0183(9) Uani 1 1 d .
N1 N 0.0000 0.3216(4) 0.7500 0.0228(16) Uani 1 2 d S
N2 N 0.0000 0.7612(5) 0.7500 0.0335(19) Uani 1 2 d S
C1 C 0.0484(4) 0.3648(4) 0.6713(8) 0.0316(16) Uani 1 1 d .
C2 C 0.0508(4) 0.4506(4) 0.6698(8) 0.0295(15) Uani 1 1 d .
C3 C 0.0000 0.4962(5) 0.7500 0.0216(19) Uani 1 2 d S
C4 C 0.0000 0.5876(5) 0.7500 0.0232(19) Uani 1 2 d S
C5 C 0.0648(4) 0.6330(4) 0.7428(7) 0.0280(15) Uani 1 1 d .
C6 C 0.0634(4) 0.7191(4) 0.7433(7) 0.0335(17) Uani 1 1 d .
C7 C 0.2147(3) 0.2732(3) 0.4752(6) 0.0137(11) Uani 1 1 d .
OW1 O 0.0287(8) 0.0714(8) 0.277(3) 0.138(9) Uani 0.50 1 d P
OW2 O -0.0266(8) 0.0079(13) 0.521(3) 0.140(9) Uani 0.50 1 d P
HC1 H 0.077(4) 0.339(5) 0.632(9) 0.050 Uiso 1 1 d .
HC2 H 0.086(4) 0.485(4) 0.617(8) 0.050 Uiso 1 1 d .
HC5 H 0.107(4) 0.608(5) 0.745(8) 0.050 Uiso 1 1 d .
HC6 H 0.107(4) 0.751(5) 0.736(8) 0.050 Uiso 1 1 d .
HO11 H 0.050(4) 0.112(5) 0.571(9) 0.050 Uiso 1 1 d .

loop_
_atom_site_aniso_label
_atom_site_aniso_U_11
_atom_site_aniso_U_22
_atom_site_aniso_U_33
_atom_site_aniso_U_23
_atom_site_aniso_U_13
_atom_site_aniso_U_12
Ga1 0.0131(3) 0.0103(3) 0.0097(3) 0.0001(2) 0.0020(2) 0.0011(2)
Ga2 0.0151(3) 0.0091(3) 0.0096(3) 0.0004(2) 0.0004(2) 0.0012(2)
Ga3 0.0137(5) 0.0161(4) 0.0173(5) 0.000 0.0002(4) 0.000
P1 0.0156(7) 0.0099(6) 0.0082(6) 0.0005(5) 0.0022(5) -0.0001(5)
P2 0.0127(7) 0.0099(6) 0.0120(7) 0.0006(5) 0.0005(5) 0.0011(5)
O1 0.017(2) 0.0135(19) 0.019(2) 0.0051(16) -0.0015(16) 0.0049(15)
O2 0.017(2) 0.020(2) 0.014(2) -0.0013(16) 0.0027(16) 0.0021(16)
O3 0.021(2) 0.0152(19) 0.0120(19) 0.0052(16) 0.0006(16) -0.0035(16)
O4 0.025(2) 0.0153(19) 0.013(2) -0.0064(16) -0.0005(16) -0.0022(16)
O5 0.017(2) 0.021(2) 0.016(2) -0.0053(16) -0.0003(16) -0.0043(16)
O6 0.018(2) 0.0104(18) 0.022(2) 0.0048(16) 0.0031(17) 0.0029(15)
O7 0.0120(19) 0.024(2) 0.016(2) -0.0021(16) -0.0006(16) 0.0056(16)
O8 0.022(2) 0.019(2) 0.017(2) 0.0067(16) 0.0060(17) 0.0042(16)
O9 0.0134(19) 0.0111(18) 0.023(2) 0.0062(16) 0.0051(16) 0.0000(15)
O10 0.014(2) 0.0137(19) 0.017(2) 0.0000(16) 0.0001(16) -0.0010(15)
O11 0.013(2) 0.025(2) 0.017(2) -0.0026(17) 0.0007(17) 0.0017(16)
N1 0.021(4) 0.019(4) 0.028(4) 0.000 -0.002(3) 0.000
N2 0.056(6) 0.027(4) 0.017(4) 0.000 0.004(4) 0.000
C1 0.026(4) 0.031(4) 0.038(4) -0.005(3) 0.011(3) 0.010(3)
C2 0.029(4) 0.024(3) 0.036(4) 0.006(3) 0.008(3) 0.000(3)
C3 0.022(5) 0.015(4) 0.028(5) 0.000 0.003(4) 0.000
C4 0.022(5) 0.029(5) 0.018(4) 0.000 0.004(4) 0.000
C5 0.026(4) 0.031(4) 0.027(4) -0.003(3) 0.001(3) -0.001(3)
C6 0.053(5) 0.031(4) 0.016(3) 0.003(3) 0.000(3) -0.017(3)
C7 0.019(3) 0.012(3) 0.010(3) -0.002(2) 0.003(2) 0.003(2)
OW1 0.088(13) 0.039(7) 0.29(3) 0.005(12) -0.096(15) 0.011(7)
OW2 0.063(13) 0.125(14) 0.23(2) -0.107(15) 0.004(16) -0.015(13)

loop_
_atom_type_symbol
_atom_type_description
_atom_type_scat_dispersion_real
_atom_type_scat_dispersion_imag
_atom_type_scat_source
C C 0.0033 0.0016 'International Tables Vol C Tables 4.2.6.8 and 6.1.1.4'
H H 0.0000 0.0000 'International Tables Vol C Tables 4.2.6.8 and 6.1.1.4'
N N 0.0061 0.0033 'International Tables Vol C Tables 4.2.6.8 and 6.1.1.4'
O O 0.0106 0.0060 'International Tables Vol C Tables 4.2.6.8 and 6.1.1.4'
P P 0.1023 0.0942 'International Tables Vol C Tables 4.2.6.8 and 6.1.1.4'
Ga Ga 0.2307 1.6083 'International Tables Vol C Tables 4.2.6.8 and 6.1.1.4'

loop_
_geom_angle_atom_site_label_1
_geom_angle_atom_site_label_2
_geom_angle_atom_site_label_3
_geom_angle
_geom_angle_site_symmetry_1
_geom_angle_site_symmetry_3
O4 Ga1 O8 94.00(17) 6_556 6_556
O4 Ga1 O2 91.58(16) 6_556 .
O8 Ga1 O2 171.32(16) 6_556 .
O4 Ga1 O11 94.12(17) 6_556 .
O8 Ga1 O11 92.91(16) 6_556 .
O2 Ga1 O11 93.33(16) . .
O4 Ga1 O10 99.79(16) 6_556 7_556
O8 Ga1 O10 82.80(15) 6_556 7_556
O2 Ga1 O10 89.70(15) . 7_556
O11 Ga1 O10 165.67(16) . 7_556
O4 Ga1 O9 178.66(15) 6_556 .
O8 Ga1 O9 86.14(16) 6_556 .
O2 Ga1 O9 88.44(15) . .
O11 Ga1 O9 84.54(16) . .
O10 Ga1 O9 81.54(14) 7_556 .
O1 Ga2 O5 112.30(17) . .
O1 Ga2 O3 114.04(17) . 6_556
O5 Ga2 O3 106.04(17) . 6_556
O1 Ga2 O6 103.00(16) . 7_546
O5 Ga2 O6 113.37(17) . 7_546
O3 Ga2 O6 108.21(17) 6_556 7_546
O11 Ga3 O11 115.5(3) 2_556 .
O11 Ga3 O7 93.69(17) 2_556 5_556
O11 Ga3 O7 89.85(16) . 5_556
O11 Ga3 O7 89.85(16) 2_556 6_556
O11 Ga3 O7 93.69(17) . 6_556
O7 Ga3 O7 173.4(2) 5_556 6_556
O11 Ga3 N1 122.26(13) 2_556 .
O11 Ga3 N1 122.26(13) . .
O7 Ga3 N1 86.68(11) 5_556 .
O7 Ga3 N1 86.68(11) 6_556 .
O4 P1 O2 107.7(2) . .
O4 P1 O3 108.2(2) . .
O2 P1 O3 111.5(2) . .
O4 P1 O1 113.0(2) . .
O2 P1 O1 111.4(2) . .
O3 P1 O1 105.0(2) . .
O8 P2 O7 113.7(2) . .
O8 P2 O5 110.6(2) . .
O7 P2 O5 106.8(2) . .
O8 P2 O6 108.2(2) . .
O7 P2 O6 109.4(2) . .
O5 P2 O6 107.9(2) . .
P1 O1 Ga2 136.0(2) . .
P1 O2 Ga1 134.7(2) . .
P1 O3 Ga2 127.5(2) . 6
P1 O4 Ga1 150.4(3) . 6
P2 O5 Ga2 130.1(2) . .
P2 O6 Ga2 128.7(2) . 7_546
P2 O7 Ga3 129.9(2) . 5_556
P2 O8 Ga1 136.0(2) . 6
C7 O9 Ga1 112.4(3) . .
C7 O10 Ga1 112.2(3) . 7_556
Ga3 O11 Ga1 135.0(2) . .
C1 N1 C1 118.1(7) 2_556 .
C1 N1 Ga3 120.9(4) 2_556 .
C1 N1 Ga3 120.9(4) . .
C6 N2 C6 120.2(8) 2_556 .
N1 C1 C2 122.7(6) . .
C1 C2 C3 119.6(6) . .
C2 C3 C2 117.2(8) 2_556 .
C2 C3 C4 121.4(4) 2_556 .
C2 C3 C4 121.4(4) . .
C5 C4 C5 117.5(8) . 2_556
C5 C4 C3 121.2(4) . .
C5 C4 C3 121.2(4) 2_556 .
C6 C5 C4 120.1(7) . .
N2 C6 C5 121.0(7) . .
O9 C7 O10 126.9(5) . .
O9 C7 C7 116.3(6) . 7_556
O10 C7 C7 116.8(6) . 7_556

loop_
_geom_bond_atom_site_label_1
_geom_bond_atom_site_label_2
_geom_bond_distance
_geom_bond_site_symmetry_2
Ga1 O4 1.887(4) 6_556
Ga1 O8 1.926(4) 6_556
Ga1 O2 1.931(4) .
Ga1 O11 1.945(4) .
Ga1 O10 2.028(4) 7_556
Ga1 O9 2.057(4) .
Ga2 O1 1.818(4) .
Ga2 O5 1.821(4) .
Ga2 O3 1.823(4) 6_556
Ga2 O6 1.824(4) 7_546
Ga3 O11 1.869(4) 2_556
Ga3 O11 1.869(4) .
Ga3 O7 1.943(4) 5_556
Ga3 O7 1.943(4) 6_556
Ga3 N1 2.024(7) .
P1 O4 1.510(4) .
P1 O2 1.524(4) .
P1 O3 1.542(4) .
P1 O1 1.543(4) .
P2 O8 1.512(4) .
P2 O7 1.514(4) .
P2 O5 1.543(4) .
P2 O6 1.543(4) .
O3 Ga2 1.823(4) 6
O4 Ga1 1.887(4) 6
O6 Ga2 1.824(4) 7_546
O7 Ga3 1.943(4) 5_556
O8 Ga1 1.926(4) 6
O9 C7 1.239(6) .
O10 C7 1.260(6) .
O10 Ga1 2.028(4) 7_556
N1 C1 1.339(7) 2_556
N1 C1 1.339(8) .
N2 C6 1.345(8) 2_556
N2 C6 1.345(8) .
C1 C2 1.368(9) .
C2 C3 1.396(7) .
C3 C2 1.396(7) 2_556
C3 C4 1.457(11) .
C4 C5 1.394(8) .
C4 C5 1.394(8) 2_556
C5 C6 1.373(9) .
C7 C7 1.551(10) 7_556
OW1 OW1 1.15(2) 2
OW2 OW2 1.08(3) 5_556
